data_4313926
loop_
_publ_author_name
'David Conner'
'K. N. Jayaprakash'
'Michael B. Wells'
'Selena Manzer'
'T. Brent Gunnoe'
'Paul D. Boyle'

_publ_contact_author
;
      Dr. Brent Gunnoe
    Department of Chemistry
    North Carolina State University
    742 Dabney Hall
    Raleigh, NC 27695
;
_publ_contact_author_email Brent_Gunnoe@ncsu.edu
_publ_contact_author_fax 919-515-8909
_publ_contact_author_phone 919-813-3704
_publ_section_title
;
 Octahedral Ru(II) Amido Complexes TpRu(L)(L')(NHR) (Tp =
 Hydridotris(pyrazolyl)borate; L = L' = P(OMe)3 or PMe3 or L = CO and L' =
 PPh3; R = H, Ph, ortBu): Synthesis, Characterization, and Reactions with
 Weakly Acidic C-H Bonds
;
_journal_name_full 'Inorganic Chemistry'
_journal_page_first 4759
_journal_page_last 4772
_journal_paper_doi 10.1021/ic034410a
_journal_volume 42
_journal_year 2003
_chemical_formula_moiety 'C20 H39 B F3 N7 O4 P2 Ru S '
_chemical_formula_sum 'C20 H39 B F3 N7 O4 P2 Ru S'
_chemical_formula_weight 704.45
_chemical_name_systematic ?
_space_group_IT_number 2
_symmetry_cell_setting triclinic
_symmetry_space_group_name_Hall '-P 1'
_symmetry_space_group_name_H-M 'P -1'
_cell_angle_alpha 88.195(8)
_cell_angle_beta 82.610(9)
_cell_angle_gamma 74.679(6)
_cell_formula_units_Z 2
_cell_length_a 9.4716(6)
_cell_length_b 11.6028(9)
_cell_length_c 14.3274(16)
_cell_measurement_reflns_used 25
_cell_measurement_temperature 148
_cell_measurement_theta_max 18.00
_cell_measurement_theta_min 17.00
_cell_volume 1506.0(2)
_computing_cell_refinement 'Nonius CAD4 Argus'
_computing_data_collection 'Nonius CAD4 Argus'
_computing_data_reduction 'NRCVAX DATRD2'
_computing_molecular_graphics NRCVAX
_computing_publication_material 'NRCVAX TABLES Jan 94 Version'
_computing_structure_refinement 'NRCVAX LSTSQ'
_computing_structure_solution SIR92
_diffrn_ambient_temperature 148
_diffrn_measurement_device 'Nonius CAD-4    '
_diffrn_measurement_method 'Omega scan b/P/b        '
_diffrn_radiation_monochromator graphite
_diffrn_radiation_source 'xray tube'
_diffrn_radiation_type 'Molybdenum K\a'
_diffrn_radiation_wavelength .71073
_diffrn_reflns_av_R_equivalents .000
_diffrn_reflns_limit_h_max 11
_diffrn_reflns_limit_h_min -10
_diffrn_reflns_limit_k_max 13
_diffrn_reflns_limit_k_min 0
_diffrn_reflns_limit_l_max 16
_diffrn_reflns_limit_l_min -16
_diffrn_reflns_number 5251
_diffrn_reflns_theta_max 25.00
_diffrn_reflns_theta_min 1.20
_diffrn_standards_decay_% 5.5
_diffrn_standards_interval_time 80
_diffrn_standards_number 3
_exptl_absorpt_coefficient_mu .75
_exptl_absorpt_correction_T_max .9926
_exptl_absorpt_correction_T_min .7997
_exptl_absorpt_correction_type psi-scan
_exptl_absorpt_process_details 'NRCVAX ABSORP'
_exptl_crystal_colour 'pale yellow-green'
_exptl_crystal_density_diffrn 1.554
_exptl_crystal_description 'thick plate'
_exptl_crystal_F_000 722.57
_exptl_crystal_size_max .40
_exptl_crystal_size_mid .26
_exptl_crystal_size_min .10
_refine_diff_density_max 1.00
_refine_diff_density_min -1.45
_refine_ls_extinction_method none
_refine_ls_goodness_of_fit_obs 1.64
_refine_ls_hydrogen_treatment refall
_refine_ls_matrix_type full
_refine_ls_number_parameters 508
_refine_ls_number_reflns 4491
_refine_ls_R_factor_all .035
_refine_ls_R_factor_obs .035
_refine_ls_shift/esd_max .003
_refine_ls_structure_factor_coef F
_refine_ls_weighting_details '1/(\s^2^(F)+ .0004F^2^) '
_refine_ls_weighting_scheme sigma
_refine_ls_wR_factor_all .045
_refine_ls_wR_factor_obs .045
_reflns_number_observed 4493
_reflns_number_total 5251
_reflns_observed_criterion 'Inet > 1.0\s(Inet)'
_cod_data_source_file ic034410asi20030423_115606_1.cif
_cod_data_source_block x01046
_cod_depositor_comments
;
The following automatic conversions were performed:

'_symmetry_cell_setting' value 'Triclinic' changed to 'triclinic'
according to the built-in table from CIF Core dictionary named
'cif_core.dic' version 2.4.1 from 2010-06-29.

Automatic conversion script
Id: cif_fix_values 1646 2011-03-28 12:23:43Z adriana 
;
_cod_original_formula_sum 'C20 H39 B F3 N7 O4 P2 Ru S '
_cod_database_code 4313926

loop_
_symmetry_equiv_pos_as_xyz
x,y,z
-x,-y,-z

loop_
_atom_site_label
_atom_site_fract_x
_atom_site_fract_y
_atom_site_fract_z
_atom_site_U_iso_or_equiv
_atom_site_adp_type
_atom_site_calc_flag
_atom_site_refinement_flags
_atom_site_type_symbol
Ru1 .61688(3) .24754(2) .721896(20) .01062(15) Uani ? . Ru
P1 .39840(10) .23980(8) .80829(7) .0142(5) Uani ? . P
P2 .77860(10) .14228(8) .81957(7) .0146(5) Uani ? . P
N1 .6276(3) .0891(3) .6530(2) .0151(15) Uani ? . N
N2 .6613(3) .0836(3) .5572(2) .0153(15) Uani ? . N
N3 .4945(3) .3414(3) .6138(2) .0151(16) Uani ? . N
N4 .5360(3) .2976(3) .5242(2) .0170(16) Uani ? . N
N5 .8010(3) .2689(3) .6242(2) .0143(16) Uani ? . N
N6 .8070(3) .2355(3) .5328(2) .0158(15) Uani ? . N
N7 .6138(4) .4158(3) .7797(3) .0184(18) Uani ? . N
B1 .6781(5) .1947(4) .5007(3) .019(2) Uani ? . B
C1 .6197(4) -.0205(3) .6808(3) .0168(19) Uani ? . C
C2 .6511(4) -.0979(3) .6039(3) .023(2) Uani ? . C
C3 .6758(4) -.0289(3) .5276(3) .022(2) Uani ? . C
C4 .3760(4) .4344(3) .6093(3) .020(2) Uani ? . C
C5 .3394(4) .4501(3) .5180(3) .023(2) Uani ? . C
C6 .4440(4) .3628(3) .4664(3) .0209(20) Uani ? . C
C7 .9206(4) .3094(3) .6278(3) .0164(19) Uani ? . C
C8 1.0048(4) .3009(4) .5403(3) .022(2) Uani ? . C
C9 .9295(4) .2537(3) .4815(3) .022(2) Uani ? . C
C10 .2683(4) .2105(4) .7346(3) .023(2) Uani ? . C
C11 .3778(5) .1349(4) .9028(3) .021(2) Uani ? . C
C12 .2941(5) .3796(4) .8680(3) .026(2) Uani ? . C
C13 .7365(5) .0372(4) .9095(3) .0206(20) Uani ? . C
C14 .8603(5) .2311(4) .8898(3) .021(2) Uani ? . C
C15 .9408(4) .0446(4) .7520(3) .022(2) Uani ? . C
S1 .47249(10) .72792(8) .84844(7) .0177(5) Uani ? . S
O1 .5176(3) .8234(2) .8873(2) .0264(15) Uani ? . O
O2 .4416(3) .6390(3) .9152(2) .0324(16) Uani ? . O
O3 .5565(3) .6808(2) .76002(20) .0236(14) Uani ? . O
C16 .2921(4) .8026(4) .8132(3) .025(2) Uani ? . C
F1 .2999(3) .8948(2) .75685(17) .0317(13) Uani ? . F
F2 .2403(3) .7279(3) .7666(2) .0425(17) Uani ? . F
F3 .1923(3) .8444(3) .88753(18) .0401(15) Uani ? . F
O1s .9059(3) .4974(2) .79812(19) .0232(14) Uani ? . O
C1s .8701(5) .5488(4) .8911(3) .022(2) Uani ? . C
C2s .9264(5) .6603(4) .8848(3) .028(2) Uani ? . C
C3s .9002(5) .7036(4) .7853(3) .024(2) Uani ? . C
C4s .9314(5) .5874(4) .7314(3) .026(2) Uani ? . C
H1b .701(5) .173(4) .424(3) .030(12) Uiso ? . H
H1 .600(4) -.035(3) .743(3) .015(10) Uiso ? . H
H2 .649(4) -.184(3) .609(3) .012(9) Uiso ? . H
H3 .690(5) -.040(4) .469(3) .029(13) Uiso ? . H
H4 .330(5) .483(4) .675(3) .036(13) Uiso ? . H
H5 .263(5) .506(4) .493(3) .019(10) Uiso ? . H
H6 .460(5) .346(4) .407(3) .020(11) Uiso ? . H
H7 .945(5) .332(4) .683(3) .026(12) Uiso ? . H
H7a .698(5) .427(4) .778(3) .021(11) Uiso ? . H
H7b .562(6) .478(5) .760(4) .053(18) Uiso ? . H
H7c .572(6) .427(5) .846(4) .049(15) Uiso ? . H
H8 1.091(5) .322(4) .527(3) .032(12) Uiso ? . H
H9 .952(4) .238(3) .414(3) .018(10) Uiso ? . H
H10a .249(6) .264(5) .692(4) .040(15) Uiso ? . H
H10b .307(5) .131(5) .709(3) .034(13) Uiso ? . H
H10c .176(6) .214(4) .772(3) .035(13) Uiso ? . H
H11a .419(5) .054(4) .884(3) .022(11) Uiso ? . H
H11b .418(5) .155(4) .950(3) .023(12) Uiso ? . H
H11c .282(6) .136(5) .918(4) .046(15) Uiso ? . H
H12a .347(5) .391(4) .915(3) .030(13) Uiso ? . H
H12b .285(5) .443(4) .830(3) .027(12) Uiso ? . H
H12c .198(6) .368(4) .891(3) .036(13) Uiso ? . H
H13a .698(5) -.021(4) .884(3) .021(11) Uiso ? . H
H13b .825(5) -.001(4) .935(3) .026(12) Uiso ? . H
H13c .668(5) .079(4) .963(3) .023(11) Uiso ? . H
H14a .783(6) .280(4) .941(4) .044(14) Uiso ? . H
H14b .935(5) .183(4) .916(3) .025(12) Uiso ? . H
H14c .906(5) .285(4) .847(3) .023(11) Uiso ? . H
H15a .986(5) .084(4) .714(3) .019(11) Uiso ? . H
H15b 1.006(6) .010(4) .799(4) .042(14) Uiso ? . H
H15c .910(5) -.014(4) .718(3) .030(12) Uiso ? . H
H1sa .768(6) .568(4) .910(3) .037(13) Uiso ? . H
H1sb .918(5) .488(4) .937(3) .024(11) Uiso ? . H
H2sa 1.033(6) .636(4) .885(3) .043(14) Uiso ? . H
H2sb .876(6) .713(4) .929(3) .037(14) Uiso ? . H
H3sa .798(5) .749(4) .780(3) .030(12) Uiso ? . H
H3sb .966(4) .752(3) .756(3) .015(10) Uiso ? . H
H4sa 1.029(6) .568(4) .705(3) .038(14) Uiso ? . H
H4sb .869(5) .592(4) .682(3) .026(12) Uiso ? . H

loop_
_atom_site_aniso_label
_atom_site_aniso_U_11
_atom_site_aniso_U_22
_atom_site_aniso_U_33
_atom_site_aniso_U_12
_atom_site_aniso_U_13
_atom_site_aniso_U_23
_atom_site_aniso_type_symbol
Ru1 .00738(15) .00935(15) .01501(17) -.00338(10) .00156(10) -.00025(10) Ru
P1 .0097(4) .0151(5) .0172(5) -.0044(4) .0027(4) -.0003(4) P
P2 .0104(4) .0147(5) .0192(5) -.0049(4) -.0004(4) .0018(4) P
N1 .0110(15) .0146(15) .0195(17) -.0053(12) .0032(12) -.0021(12) N
N2 .0170(16) .0163(16) .0125(15) -.0046(12) -.0005(12) -.0027(12) N
N3 .0110(15) .0118(15) .0229(17) -.0044(12) -.0004(13) .0015(12) N
N4 .0152(16) .0143(15) .0238(18) -.0083(13) -.0015(13) .0009(13) N
N5 .0114(15) .0147(15) .0170(16) -.0042(12) -.0010(12) .0002(12) N
N6 .0145(16) .0159(16) .0156(16) -.0039(13) .0039(12) -.0006(12) N
N7 .0129(17) .0154(17) .027(2) -.0055(14) .0022(14) -.0020(14) N
B1 .019(2) .019(2) .019(2) -.0073(17) -.0002(18) .0003(17) B
C1 .0161(19) .0139(18) .021(2) -.0064(15) -.0018(16) .0015(15) C
C2 .021(2) .0120(19) .036(2) -.0063(16) -.0032(18) -.0033(16) C
C3 .022(2) .0176(20) .026(2) -.0073(16) -.0001(17) -.0070(17) C
C4 .0130(19) .0173(19) .031(2) -.0077(15) -.0022(16) .0050(16) C
C5 .0153(19) .0155(19) .041(3) -.0085(16) -.0104(18) .0095(17) C
C6 .024(2) .0204(20) .025(2) -.0160(17) -.0085(17) .0086(16) C
C7 .0119(18) .0153(18) .022(2) -.0052(14) -.0001(15) .0021(15) C
C8 .0146(19) .023(2) .029(2) -.0083(16) .0049(16) .0015(16) C
C9 .0195(20) .024(2) .021(2) -.0083(16) .0057(16) .0005(16) C
C10 .0118(19) .034(2) .028(2) -.0132(18) -.0030(17) .0046(20) C
C11 .015(2) .022(2) .025(2) -.0081(17) .0016(17) .0012(17) C
C12 .016(2) .020(2) .036(3) -.0025(17) .0106(19) -.0051(19) C
C13 .0163(20) .022(2) .025(2) -.0081(17) -.0025(17) .0071(17) C
C14 .019(2) .028(2) .022(2) -.0116(18) -.0076(17) .0048(17) C
C15 .0163(20) .021(2) .028(2) -.0030(17) -.0009(18) .0026(18) C
S1 .0140(5) .0158(5) .0224(5) -.0034(4) -.0007(4) .0001(4) S
O1 .0229(15) .0240(15) .0328(17) -.0060(12) -.0041(13) -.0065(12) O
O2 .0310(17) .0262(16) .0373(18) -.0062(13) .0005(14) .0113(13) O
O3 .0197(14) .0191(14) .0295(16) -.0024(11) .0014(12) -.0042(11) O
C16 .0143(19) .034(2) .025(2) -.0046(17) -.0008(16) .0003(18) C
F1 .0243(13) .0345(14) .0312(14) .0004(11) -.0038(11) .0097(11) F
F2 .0270(14) .0589(18) .0511(18) -.0253(13) -.0093(13) -.0042(14) F
F3 .0162(12) .0606(18) .0320(15) .0056(12) .0056(11) .0037(13) F
O1s .0286(15) .0193(14) .0234(15) -.0109(12) .0011(12) -.0032(11) O
C1s .020(2) .024(2) .021(2) -.0081(17) .0025(17) -.0014(17) C
C2s .028(2) .027(2) .029(2) -.0104(19) .0008(19) -.0085(19) C
C3s .019(2) .020(2) .034(2) -.0080(17) -.0022(18) .0027(17) C
C4s .028(2) .031(2) .021(2) -.0105(19) .0028(19) .0016(18) C

loop_
_atom_type_symbol
_atom_type_description
_atom_type_scat_dispersion_real
_atom_type_scat_dispersion_imag
_atom_type_scat_source
C ? .003 .002 'International Tables Vol. IV Table 2.2B'
H ? .000 .000 'International Tables Vol. IV Table 2.2B'
B ? .001 .001 'International Tables Vol. IV Table 2.2B'
F ? .017 .010 'International Tables Vol. IV Table 2.2B'
N ? .006 .003 'International Tables Vol. IV Table 2.2B'
O ? .011 .006 'International Tables Vol. IV Table 2.2B'
P ? .102 .094 'International Tables Vol. IV Table 2.2B'
Ru ? -1.259 .836 'International Tables Vol. IV Table 2.2B'
S ? .125 .123 'International Tables Vol. IV Table 2.2B'

loop_
_geom_angle_atom_site_label_1
_geom_angle_atom_site_label_2
_geom_angle_atom_site_label_3
_geom_angle
_geom_angle_site_symmetry_1
_geom_angle_site_symmetry_2
_geom_angle_site_symmetry_3
_geom_angle_publ_flag
P1 Ru1 P2 99.60(4) ? ? ? ?
P1 Ru1 N1 90.65(8) ? ? ? ?
P1 Ru1 N3 88.94(8) ? ? ? ?
P1 Ru1 N5 170.96(8) ? ? ? ?
P1 Ru1 N7 93.61(10) ? ? ? ?
P2 Ru1 N1 89.73(9) ? ? ? ?
P2 Ru1 N3 171.10(8) ? ? ? ?
P2 Ru1 N5 89.41(8) ? ? ? ?
P2 Ru1 N7 93.03(11) ? ? ? ?
N1 Ru1 N3 87.65(11) ? ? ? ?
N1 Ru1 N5 88.78(11) ? ? ? ?
N1 Ru1 N7 174.47(13) ? ? ? ?
N3 Ru1 N5 82.03(11) ? ? ? ?
N3 Ru1 N7 88.90(13) ? ? ? ?
N5 Ru1 N7 86.46(12) ? ? ? ?
Ru1 P1 C10 111.96(14) ? ? ? ?
Ru1 P1 C11 125.44(14) ? ? ? ?
Ru1 P1 C12 114.90(14) ? ? ? ?
C10 P1 C11 99.1(2) ? ? ? ?
C10 P1 C12 102.8(2) ? ? ? ?
C11 P1 C12 99.5(2) ? ? ? ?
Ru1 P2 C13 124.93(14) ? ? ? ?
Ru1 P2 C14 116.05(14) ? ? ? ?
Ru1 P2 C15 110.96(15) ? ? ? ?
C13 P2 C14 99.43(19) ? ? ? ?
C13 P2 C15 99.61(20) ? ? ? ?
C14 P2 C15 102.63(20) ? ? ? ?
Ru1 N1 N2 118.7(2) ? ? ? ?
Ru1 N1 C1 134.8(3) ? ? ? ?
N2 N1 C1 106.3(3) ? ? ? ?
N1 N2 B1 120.7(3) ? ? ? ?
N1 N2 C3 109.3(3) ? ? ? ?
B1 N2 C3 129.9(3) ? ? ? ?
Ru1 N3 N4 117.2(2) ? ? ? ?
Ru1 N3 C4 136.8(3) ? ? ? ?
N4 N3 C4 105.9(3) ? ? ? ?
N3 N4 B1 120.6(3) ? ? ? ?
N3 N4 C6 109.6(3) ? ? ? ?
B1 N4 C6 129.7(3) ? ? ? ?
Ru1 N5 N6 117.6(2) ? ? ? ?
Ru1 N5 C7 136.5(3) ? ? ? ?
N6 N5 C7 105.9(3) ? ? ? ?
N5 N6 B1 120.2(3) ? ? ? ?
N5 N6 C9 109.9(3) ? ? ? ?
B1 N6 C9 129.7(3) ? ? ? ?
Ru1 N7 H7a 113(3) ? ? ? ?
Ru1 N7 H7b 120(4) ? ? ? ?
Ru1 N7 H7c 114(3) ? ? ? ?
H7a N7 H7b 104(5) ? ? ? ?
H7a N7 H7c 104(4) ? ? ? ?
H7b N7 H7c 96(5) ? ? ? ?
N2 B1 N4 109.0(3) ? ? ? ?
N2 B1 N6 108.6(3) ? ? ? ?
N2 B1 H1b 109(2) ? ? ? ?
N4 B1 N6 107.2(3) ? ? ? ?
N4 B1 H1b 112(2) ? ? ? ?
N6 B1 H1b 110(2) ? ? ? ?
N1 C1 C2 110.6(4) ? ? ? ?
N1 C1 H1 118(2) ? ? ? ?
C2 C1 H1 130(2) ? ? ? ?
C1 C2 C3 104.9(3) ? ? ? ?
C1 C2 H2 123(2) ? ? ? ?
C3 C2 H2 131(2) ? ? ? ?
N2 C3 C2 108.9(4) ? ? ? ?
N2 C3 H3 116(3) ? ? ? ?
C2 C3 H3 134(3) ? ? ? ?
N3 C4 C5 110.9(4) ? ? ? ?
N3 C4 H4 116(2) ? ? ? ?
C5 C4 H4 132(3) ? ? ? ?
C4 C5 C6 104.6(3) ? ? ? ?
C4 C5 H5 131(2) ? ? ? ?
C6 C5 H5 124(2) ? ? ? ?
N4 C6 C5 109.0(4) ? ? ? ?
N4 C6 H6 118(3) ? ? ? ?
C5 C6 H6 132(3) ? ? ? ?
N5 C7 C8 111.0(4) ? ? ? ?
N5 C7 H7 122(3) ? ? ? ?
C8 C7 H7 126(3) ? ? ? ?
C7 C8 C9 105.0(3) ? ? ? ?
C7 C8 H8 125(3) ? ? ? ?
C9 C8 H8 129(3) ? ? ? ?
N6 C9 C8 108.1(3) ? ? ? ?
N6 C9 H9 122(2) ? ? ? ?
C8 C9 H9 129(2) ? ? ? ?
P1 C10 H10a 111(3) ? ? ? ?
P1 C10 H10b 108(3) ? ? ? ?
P1 C10 H10c 110(3) ? ? ? ?
H10a C10 H10b 113(4) ? ? ? ?
H10a C10 H10c 105(4) ? ? ? ?
H10b C10 H10c 107(4) ? ? ? ?
P1 C11 H11a 112(3) ? ? ? ?
P1 C11 H11b 106(3) ? ? ? ?
P1 C11 H11c 110(3) ? ? ? ?
H11a C11 H11b 113(4) ? ? ? ?
H11a C11 H11c 100(4) ? ? ? ?
H11b C11 H11c 113(4) ? ? ? ?
P1 C12 H12a 106(3) ? ? ? ?
P1 C12 H12b 112(3) ? ? ? ?
P1 C12 H12c 105(3) ? ? ? ?
H12a C12 H12b 107(4) ? ? ? ?
H12a C12 H12c 114(4) ? ? ? ?
H12b C12 H12c 110(4) ? ? ? ?
P2 C13 H13a 111(2) ? ? ? ?
P2 C13 H13b 107(3) ? ? ? ?
P2 C13 H13c 111(2) ? ? ? ?
H13a C13 H13b 110(4) ? ? ? ?
H13a C13 H13c 110(3) ? ? ? ?
H13b C13 H13c 105(4) ? ? ? ?
P2 C14 H14a 111(3) ? ? ? ?
P2 C14 H14b 109(3) ? ? ? ?
P2 C14 H14c 108(2) ? ? ? ?
H14a C14 H14b 110(4) ? ? ? ?
H14a C14 H14c 110(4) ? ? ? ?
H14b C14 H14c 105(4) ? ? ? ?
P2 C15 H15a 111(3) ? ? ? ?
P2 C15 H15b 104(3) ? ? ? ?
P2 C15 H15c 109(3) ? ? ? ?
H15a C15 H15b 107(4) ? ? ? ?
H15a C15 H15c 110(4) ? ? ? ?
H15b C15 H15c 113(4) ? ? ? ?
O1 S1 O2 115.40(19) ? ? ? ?
O1 S1 O3 114.59(17) ? ? ? ?
O1 S1 C16 103.32(18) ? ? ? ?
O2 S1 O3 115.03(17) ? ? ? ?
O2 S1 C16 103.72(19) ? ? ? ?
O3 S1 C16 102.30(18) ? ? ? ?
S1 C16 F1 111.1(3) ? ? ? ?
S1 C16 F2 111.1(3) ? ? ? ?
S1 C16 F3 111.9(3) ? ? ? ?
F1 C16 F2 107.5(3) ? ? ? ?
F1 C16 F3 107.5(3) ? ? ? ?
F2 C16 F3 107.5(3) ? ? ? ?
C16 F1 F2 36.3(2) ? ? ? ?
C16 F1 F3 36.37(20) ? ? ? ?
F2 F1 F3 60.16(13) ? ? ? ?
C16 F2 F1 36.2(2) ? ? ? ?
C16 F2 F3 36.31(20) ? ? ? ?
F1 F2 F3 60.00(12) ? ? ? ?
C16 F3 F1 36.1(2) ? ? ? ?
C16 F3 F2 36.2(2) ? ? ? ?
F1 F3 F2 59.85(12) ? ? ? ?
C1s O1s C4s 109.1(3) ? ? ? ?
O1s C1s C2s 105.5(3) ? ? ? ?
O1s C1s H1sa 111(3) ? ? ? ?
O1s C1s H1sb 108(2) ? ? ? ?
C2s C1s H1sa 110(3) ? ? ? ?
C2s C1s H1sb 113(2) ? ? ? ?
H1sa C1s H1sb 107(4) ? ? ? ?
C1s C2s C3s 101.9(3) ? ? ? ?
C1s C2s H2sa 108(3) ? ? ? ?
C1s C2s H2sb 110(3) ? ? ? ?
C3s C2s H2sa 106(3) ? ? ? ?
C3s C2s H2sb 112(3) ? ? ? ?
H2sa C2s H2sb 115(4) ? ? ? ?
C2s C3s C4s 102.4(3) ? ? ? ?
C2s C3s H3sa 113(3) ? ? ? ?
C2s C3s H3sb 114(2) ? ? ? ?
C4s C3s H3sa 108(3) ? ? ? ?
C4s C3s H3sb 109(2) ? ? ? ?
H3sa C3s H3sb 107(3) ? ? ? ?
O1s C4s C3s 107.3(3) ? ? ? ?
O1s C4s H4sa 110(3) ? ? ? ?
O1s C4s H4sb 109(3) ? ? ? ?
C3s C4s H4sa 108(3) ? ? ? ?
C3s C4s H4sb 113(3) ? ? ? ?
H4sa C4s H4sb 108(4) ? ? ? ?
N7 H7a H7b 37(3) ? ? ? ?
N7 H7a H7c 41(3) ? ? ? ?
H7b H7a H7c 58(4) ? ? ? ?
N7 H7b H7a 37(3) ? ? ? ?
N7 H7b H7c 46(4) ? ? ? ?
H7a H7b H7c 65(4) ? ? ? ?
N7 H7c H7a 34(3) ? ? ? ?
N7 H7c H7b 37(3) ? ? ? ?
H7a H7c H7b 55(4) ? ? ? ?
C10 H10a H10b 35(3) ? ? ? ?
C10 H10a H10c 39(3) ? ? ? ?
H10b H10a H10c 62(3) ? ? ? ?
C10 H10b H10a 31(3) ? ? ? ?
C10 H10b H10c 36(3) ? ? ? ?
H10a H10b H10c 56(3) ? ? ? ?
C10 H10c H10a 34(3) ? ? ? ?
C10 H10c H10b 36(3) ? ? ? ?
H10a H10c H10b 60(3) ? ? ? ?
C11 H11a H11b 32(2) ? ? ? ?
C11 H11a H11c 38(3) ? ? ? ?
H11b H11a H11c 60(3) ? ? ? ?
C11 H11b H11a 34(2) ? ? ? ?
C11 H11b H11c 33(3) ? ? ? ?
H11a H11b H11c 56(3) ? ? ? ?
C11 H11c H11a 40(3) ? ? ? ?
C11 H11c H11b 33(3) ? ? ? ?
H11a H11c H11b 63(3) ? ? ? ?
C12 H12a H12b 35(3) ? ? ? ?
C12 H12b H12a 36(3) ? ? ? ?
C12 H12b H12c 36(3) ? ? ? ?
H12a H12b H12c 63(3) ? ? ? ?
C12 H12c H12b 33(2) ? ? ? ?
C13 H13a H13b 34(2) ? ? ? ?
C13 H13b H13a 35(2) ? ? ? ?
C13 H13b H13c 38(2) ? ? ? ?
H13a H13b H13c 61(3) ? ? ? ?
C13 H13c H13b 36(2) ? ? ? ?
C14 H14b H14c 39(3) ? ? ? ?
C14 H14c H14b 34(2) ? ? ? ?
C15 H15a H15b 39(3) ? ? ? ?
C15 H15a H15c 37(3) ? ? ? ?
H15b H15a H15c 66(3) ? ? ? ?
C15 H15b H15a 33(2) ? ? ? ?
C15 H15c H15a 31(2) ? ? ? ?
C1s H1sa H1sb 37(3) ? ? ? ?
C1s H1sb H1sa 34(2) ? ? ? ?
C4s H4sa H4sb 36(3) ? ? ? ?
C4s H4sb H4sa 34(2) ? ? ? ?

loop_
_geom_bond_atom_site_label_1
_geom_bond_atom_site_label_2
_geom_bond_distance
_geom_bond_site_symmetry_1
_geom_bond_site_symmetry_2
_geom_bond_publ_flag
Ru1 P1 2.2923(10) ? ? ?
Ru1 P2 2.2916(10) ? ? ?
Ru1 N1 2.087(3) ? ? ?
Ru1 N3 2.148(3) ? ? ?
Ru1 N5 2.154(3) ? ? ?
Ru1 N7 2.136(3) ? ? ?
P1 C10 1.825(4) ? ? ?
P1 C11 1.818(4) ? ? ?
P1 C12 1.833(4) ? ? ?
P2 C13 1.826(4) ? ? ?
P2 C14 1.833(4) ? ? ?
P2 C15 1.830(4) ? ? ?
N1 N2 1.367(4) ? ? ?
N1 C1 1.339(5) ? ? ?
N2 B1 1.534(5) ? ? ?
N2 C3 1.352(5) ? ? ?
N3 N4 1.367(4) ? ? ?
N3 C4 1.342(5) ? ? ?
N4 B1 1.553(5) ? ? ?
N4 C6 1.346(5) ? ? ?
N5 N6 1.367(4) ? ? ?
N5 C7 1.343(5) ? ? ?
N6 B1 1.547(5) ? ? ?
N6 C9 1.354(5) ? ? ?
N7 H7a .84(5) ? ? ?
N7 H7b .82(6) ? ? ?
N7 H7c .98(6) ? ? ?
B1 H1b 1.12(4) ? ? ?
C1 C2 1.395(5) ? ? ?
C1 H1 .90(4) ? ? ?
C2 C3 1.367(6) ? ? ?
C2 H2 1.00(4) ? ? ?
C3 H3 .85(5) ? ? ?
C4 C5 1.391(6) ? ? ?
C4 H4 1.09(5) ? ? ?
C5 C6 1.372(6) ? ? ?
C5 H5 .93(4) ? ? ?
C6 H6 .86(5) ? ? ?
C7 C8 1.387(6) ? ? ?
C7 H7 .92(5) ? ? ?
C8 C9 1.381(6) ? ? ?
C8 H8 .91(5) ? ? ?
C9 H9 .98(4) ? ? ?
C10 H10a .86(6) ? ? ?
C10 H10b .96(5) ? ? ?
C10 H10c .96(5) ? ? ?
C11 H11a .95(5) ? ? ?
C11 H11b .88(5) ? ? ?
C11 H11c .90(6) ? ? ?
C12 H12a .92(5) ? ? ?
C12 H12b .90(5) ? ? ?
C12 H12c .97(5) ? ? ?
C13 H13a .95(5) ? ? ?
C13 H13b .95(5) ? ? ?
C13 H13c .99(5) ? ? ?
C14 H14a 1.03(5) ? ? ?
C14 H14b .90(5) ? ? ?
C14 H14c 1.00(5) ? ? ?
C15 H15a .85(5) ? ? ?
C15 H15b .97(5) ? ? ?
C15 H15c .97(5) ? ? ?
S1 O1 1.439(3) ? ? ?
S1 O2 1.446(3) ? ? ?
S1 O3 1.446(3) ? ? ?
S1 C16 1.826(4) ? ? ?
C16 F1 1.331(5) ? ? ?
C16 F2 1.336(5) ? ? ?
C16 F3 1.340(5) ? ? ?
F1 F2 2.151(4) ? ? ?
F1 F3 2.154(4) ? ? ?
F2 F3 2.158(4) ? ? ?
O1s C1s 1.440(5) ? ? ?
O1s C4s 1.440(5) ? ? ?
C1s C2s 1.520(6) ? ? ?
C1s H1sa .93(5) ? ? ?
C1s H1sb 1.00(5) ? ? ?
C2s C3s 1.525(6) ? ? ?
C2s H2sa .97(6) ? ? ?
C2s H2sb .89(5) ? ? ?
C3s C4s 1.515(6) ? ? ?
C3s H3sa .98(5) ? ? ?
C3s H3sb .99(4) ? ? ?
C4s H4sa .93(5) ? ? ?
C4s H4sb .97(5) ? ? ?
H7a H7b 1.32(8) ? ? ?
H7a H7c 1.44(8) ? ? ?
H7b H7c 1.36(8) ? ? ?
H10a H10b 1.52(7) ? ? ?
H10a H10c 1.45(7) ? ? ?
H10b H10c 1.55(7) ? ? ?
H11a H11b 1.53(6) ? ? ?
H11a H11c 1.43(7) ? ? ?
H11b H11c 1.49(7) ? ? ?
H12a H12b 1.47(7) ? ? ?
H12b H12c 1.53(7) ? ? ?
H13a H13b 1.55(7) ? ? ?
H13b H13c 1.54(6) ? ? ?
H14b H14c 1.51(6) ? ? ?
H15a H15b 1.47(7) ? ? ?
H15a H15c 1.50(7) ? ? ?
H1sa H1sb 1.56(7) ? ? ?
H4sa H4sb 1.54(7) ? ? ?

loop_
_geom_contact_atom_site_label_1
_geom_contact_atom_site_label_2
_geom_contact_distance
_geom_contact_site_symmetry_1
_geom_contact_site_symmetry_2
_geom_contact_publ_flag
? ? ? ? ? ?

loop_
_geom_torsion_atom_site_label_1
_geom_torsion_atom_site_label_2
_geom_torsion_atom_site_label_3
_geom_torsion_atom_site_label_4
_geom_torsion
_geom_torsion_site_symmetry_1
_geom_torsion_site_symmetry_2
_geom_torsion_site_symmetry_3
_geom_torsion_site_symmetry_4
_geom_torsion_publ_flag
? ? ? ? ? ? ? ? ? ?
